data_1527951
loop_
_publ_author_name
'Pontonnier, L.'
'Miraglia, S.'
'Baudry, A.'
'Soubeyroux, J.L.'
'Fruchart, D.'
'Boyer, P.'

_publ_section_title
;
 Structral study of hyperstoichiometric alloys Zr Mn2+x and their hydrides
;
_journal_name_full 'Journal of Alloys Compd.'
_journal_page_first 241
_journal_page_last 248
_journal_volume 186
_journal_year 1992
_chemical_formula_sum 'D9.28 Hf0.17 Mn8.6 Zr3.23'
_chemical_name_systematic 'Mn8.6 (Hf0.05 Zr0.95)3.4 D9.28'
_space_group_IT_number 194
_symmetry_space_group_name_Hall '-P 6c 2c'
_symmetry_space_group_name_H-M 'P 63/m m c'
_cell_angle_alpha 90
_cell_angle_beta 90
_cell_angle_gamma 120
_cell_formula_units_Z 1
_cell_length_a 5.3899
_cell_length_b 5.3899
_cell_length_c 8.766
_cell_volume 220.543
_citation_journal_id_ASTM JALCEU
_cod_data_source_file Pontonnier_JALCEU_1992_541.cif
_cod_data_source_block D9.28Hf0.17Mn8.6Zr3.23
_cod_original_cell_volume 220.5431
_cod_database_code 1527951

loop_
_symmetry_equiv_pos_as_xyz
x,y,z
x-y,x,z+1/2
-y,x-y,z
-x,-y,z+1/2
-x+y,-x,z
y,-x+y,z+1/2
-y,-x,-z+1/2
x-y,-y,-z
x,x-y,-z+1/2
y,x,-z
-x+y,y,-z+1/2
-x,-x+y,-z
-x,-y,-z
-x+y,-x,-z-1/2
y,-x+y,-z
x,y,-z-1/2
x-y,x,-z
-y,x-y,-z-1/2
y,x,z-1/2
-x+y,y,z
-x,-x+y,z-1/2
-y,-x,z
x-y,-y,z-1/2
x,x-y,z

loop_
_atom_site_label
_atom_site_type_symbol
_atom_site_fract_x
_atom_site_fract_y
_atom_site_fract_z
_atom_site_occupancy
_atom_site_U_iso_or_equiv
Mn2 Mn 0.8369 0.6738 0.25 1 0.0
D2 D 0.454 0.908 0.25 0.298 0.0
Hf3 Hf 0.3333 0.6667 0.0637 0.04 0.0
D3 D 0.4524 0.9048 0.6352 0.278 0.0
Mn3 Mn 0.3333 0.6667 0.0637 0.15 0.0
D1 D 0.22 0.44 0.25 0.045 0.0
Mn1 Mn 0 0 0 1 0.0
D4 D 0.0506 0.3377 0.5662 0.164 0.0
Zr3 Zr 0.3333 0.6667 0.0637 0.81 0.0
